data_7704813
loop_
_publ_author_name
'Cao, Shuhua'
'Li, Xuezhao'
'Gao, Yong'
'Li, Fahui'
'Li, Kaoxue'
'Cao, Xuanxuan'
'Dai, Yiwen'
'Mao, Lirong'
'Wang, Shanshan'
'Tai, Xishi'

_publ_section_title
;
 A simultaneously GSH-depleted bimetallic Cu(ii) complex for enhanced
 chemodynamic cancer therapy.
;
_journal_issue 34
_journal_name_full 'Dalton transactions (Cambridge, England : 2003)'
_journal_page_first 11851
_journal_page_last 11858
_journal_paper_doi 10.1039/d0dt01742f
_journal_volume 49
_journal_year 2020
_chemical_formula_sum 'C28 H27 Br Cl Cu2 N5 O8'
_chemical_formula_weight 803.99
_space_group_IT_number 2
_space_group_name_Hall '-P 1'
_space_group_name_H-M_alt 'P -1'
_symmetry_cell_setting triclinic
_symmetry_space_group_name_H-M 'P -1'
_atom_sites_solution_hydrogens geom
_atom_sites_solution_primary direct
_atom_sites_solution_secondary difmap
_audit_creation_method SHELXL-97
_audit_update_record
;
2018-12-12 deposited with the CCDC.	2020-07-10 downloaded from the CCDC.
;
_cell_angle_alpha 114.237(3)
_cell_angle_beta 92.3610(10)
_cell_angle_gamma 106.855(2)
_cell_formula_units_Z 2
_cell_length_a 11.2819(9)
_cell_length_b 12.0964(11)
_cell_length_c 14.1844(12)
_cell_measurement_reflns_used 1829
_cell_measurement_temperature 298(2)
_cell_measurement_theta_max 21.703
_cell_measurement_theta_min 2.433
_cell_volume 1660.6(3)
_computing_cell_refinement 'Bruker SMART'
_computing_data_collection 'Bruker SMART'
_computing_data_reduction 'Bruker SHELXTL'
_computing_molecular_graphics 'Bruker SHELXTL'
_computing_publication_material 'Bruker SHELXTL'
_computing_structure_refinement 'SHELXL-97 (Sheldrick, 1997)'
_computing_structure_solution 'SHELXS-97 (Sheldrick, 1990)'
_diffrn_ambient_temperature 298(2)
_diffrn_measured_fraction_theta_full 0.970
_diffrn_measured_fraction_theta_max 0.970
_diffrn_measurement_device_type 'CCD area detector'
_diffrn_measurement_method 'phi and omega scans'
_diffrn_radiation_monochromator graphite
_diffrn_radiation_source 'fine-focus sealed tube'
_diffrn_radiation_type MoK\a
_diffrn_radiation_wavelength 0.71073
_diffrn_reflns_av_R_equivalents 0.0000
_diffrn_reflns_av_sigmaI/netI 0.1570
_diffrn_reflns_limit_h_max 13
_diffrn_reflns_limit_h_min -13
_diffrn_reflns_limit_k_max 14
_diffrn_reflns_limit_k_min -14
_diffrn_reflns_limit_l_max 16
_diffrn_reflns_limit_l_min -12
_diffrn_reflns_number 5685
_diffrn_reflns_theta_full 25.02
_diffrn_reflns_theta_max 25.02
_diffrn_reflns_theta_min 2.23
_exptl_absorpt_coefficient_mu 2.618
_exptl_absorpt_correction_T_max 0.8803
_exptl_absorpt_correction_T_min 0.5073
_exptl_absorpt_correction_type multi-scan
_exptl_absorpt_process_details sadabs
_exptl_crystal_colour gray
_exptl_crystal_density_diffrn 1.608
_exptl_crystal_density_method 'not measured'
_exptl_crystal_description needle
_exptl_crystal_F_000 808
_exptl_crystal_size_max 0.30
_exptl_crystal_size_mid 0.10
_exptl_crystal_size_min 0.05
_refine_diff_density_max 1.687
_refine_diff_density_min -1.728
_refine_diff_density_rms 0.226
_refine_ls_extinction_method none
_refine_ls_goodness_of_fit_ref 1.168
_refine_ls_hydrogen_treatment mixed
_refine_ls_matrix_type full
_refine_ls_number_parameters 448
_refine_ls_number_reflns 5683
_refine_ls_number_restraints 0
_refine_ls_restrained_S_all 1.168
_refine_ls_R_factor_all 0.1830
_refine_ls_R_factor_gt 0.1365
_refine_ls_shift/su_max 0.001
_refine_ls_shift/su_mean 0.000
_refine_ls_structure_factor_coef Fsqd
_refine_ls_weighting_details 'calc w=1/[\s^2^(Fo^2^)+(0.1620P)^2^+0.0000P] where P=(Fo^2^+2Fc^2^)/3'
_refine_ls_weighting_scheme calc
_refine_ls_wR_factor_gt 0.3203
_refine_ls_wR_factor_ref 0.3476
_reflns_number_gt 2843
_reflns_number_total 5683
_reflns_threshold_expression >2sigma(I)
_cod_data_source_file d0dt01742f2.cif
_cod_data_source_block 180624b
_cod_depositor_comments
;
The following automatic conversions were performed:

data item '_symmetry_cell_setting' value 'Triclinic' was changed to
'triclinic' in accordance with the
/home/data/users/saulius/crontab/automatic-downloads/rss-feeds/RSC/lib/dictionaries/cif_core.dic
dictionary named 'cif_core.dic' version 2.4.2 last updated on
2011-04-26.

Automatic conversion script
Id: cif_fix_values 7556 2019-12-06 15:28:31Z antanas 

 Adding full bibliography for 7704813.cif.
;
_cod_original_cell_volume 1660.6(2)
_cod_original_sg_symbol_H-M P-1
_cod_database_code 7704813

loop_
_symmetry_equiv_pos_as_xyz
'x, y, z'
'-x, -y, -z'

loop_
_atom_site_label
_atom_site_type_symbol
_atom_site_fract_x
_atom_site_fract_y
_atom_site_fract_z
_atom_site_U_iso_or_equiv
_atom_site_adp_type
_atom_site_occupancy
_atom_site_symmetry_multiplicity
_atom_site_calc_flag
_atom_site_refinement_flags
_atom_site_disorder_assembly
_atom_site_disorder_group
Cu1 Cu 0.62790(18) 0.10735(19) 0.72310(14) 0.0535(6) Uani 1 1 d . . .
Cu2 Cu 0.76477(19) 0.33301(18) 0.47844(15) 0.0524(6) Uani 1 1 d . . .
Br1 Br 0.60110(17) -0.50702(16) 0.26321(14) 0.0648(6) Uani 1 1 d . . .
Cl1 Cl -0.0115(6) 0.1118(5) 0.8237(5) 0.0823(15) Uani 1 1 d . . .
N1 N 0.6622(12) 0.0493(13) 0.5724(10) 0.055(3) Uani 1 1 d . . .
N2 N 0.6843(12) 0.2807(13) 0.7308(10) 0.055(3) Uani 1 1 d . . .
N3 N 0.5687(13) 0.1596(14) 0.8661(10) 0.062(4) Uani 1 1 d . . .
N4 N 0.8211(12) 0.5239(13) 0.5083(11) 0.055(3) Uani 1 1 d . . .
N5 N 0.8425(12) 0.3109(13) 0.3489(10) 0.053(3) Uani 1 1 d . . .
O1 O 0.5673(12) -0.0683(11) 0.7012(9) 0.070(3) Uani 1 1 d . . .
O2 O 0.4359(10) -0.2691(11) 0.6097(8) 0.062(3) Uani 1 1 d . . .
O3 O 0.7342(10) 0.1608(10) 0.4705(8) 0.056(3) Uani 1 1 d . . .
O4 O 0.7339(10) 0.3796(10) 0.6214(8) 0.054(3) Uani 1 1 d . . .
O5 O 0.051(13) 0.044(12) 0.749(8) 0.13(3) Uani 0.5(2) 1 d P A 1
O6 O 0.041(7) 0.244(6) 0.854(12) 0.12(3) Uani 0.5(2) 1 d P A 1
O7 O -0.010(11) 0.080(15) 0.908(10) 0.14(3) Uani 0.5(2) 1 d P A 1
O8 O -0.141(10) 0.068(9) 0.779(11) 0.12(3) Uani 0.5(2) 1 d P A 1
C1 C 0.5214(16) -0.1692(17) 0.6142(13) 0.056(4) Uani 1 1 d . . .
C2 C 0.5823(14) -0.1827(16) 0.5173(11) 0.049(4) Uani 1 1 d . . .
C3 C 0.6558(15) -0.0740(16) 0.5036(12) 0.052(4) Uani 1 1 d . . .
C4 C 0.7089(15) -0.1065(15) 0.4123(12) 0.053(4) Uani 1 1 d . . .
H4 H 0.7559 -0.0393 0.3988 0.063 Uiso 1 1 calc R . .
C5 C 0.6975(15) -0.2245(16) 0.3442(13) 0.055(4) Uani 1 1 d . . .
H5 H 0.7371 -0.2382 0.2861 0.066 Uiso 1 1 calc R . .
C6 C 0.6242(14) -0.3303(14) 0.3603(11) 0.048(4) Uani 1 1 d . . .
C7 C 0.5642(15) -0.3060(16) 0.4486(13) 0.057(4) Uani 1 1 d . . .
H7 H 0.5129 -0.3738 0.4593 0.068 Uiso 1 1 calc R . .
C8 C 0.7065(15) 0.1535(16) 0.5507(12) 0.052(4) Uani 1 1 d . . .
C9 C 0.7051(15) 0.2810(15) 0.6418(12) 0.049(4) Uani 1 1 d . . .
C10 C 0.6866(16) 0.4107(16) 0.8168(11) 0.057(4) Uani 1 1 d . . .
H10A H 0.6115 0.4280 0.8007 0.068 Uiso 1 1 calc R . .
H10B H 0.7593 0.4789 0.8188 0.068 Uiso 1 1 calc R . .
C11 C 0.6927(16) 0.4091(17) 0.9268(12) 0.058(4) Uani 1 1 d . . .
C12 C 0.5778(16) 0.3002(16) 0.9249(13) 0.065(5) Uani 1 1 d . . .
H12A H 0.5727 0.3174 0.9974 0.078 Uiso 1 1 calc R . .
H12B H 0.5032 0.3085 0.8961 0.078 Uiso 1 1 calc R . .
C13 C 0.6787(19) 0.5348(17) 1.0025(15) 0.082(6) Uani 1 1 d . . .
H13A H 0.6446 0.5248 1.0605 0.123 Uiso 1 1 calc R . .
H13B H 0.6229 0.5577 0.9667 0.123 Uiso 1 1 calc R . .
H13C H 0.7597 0.6014 1.0281 0.123 Uiso 1 1 calc R . .
C14 C 0.8214(18) 0.413(2) 0.9644(14) 0.082(6) Uani 1 1 d . . .
H14A H 0.8471 0.3528 0.9082 0.123 Uiso 1 1 calc R . .
H14B H 0.8185 0.3918 1.0225 0.123 Uiso 1 1 calc R . .
H14C H 0.8805 0.4985 0.9866 0.123 Uiso 1 1 calc R . .
C15 C 0.4261(18) 0.0800(19) 0.8436(16) 0.087(7) Uani 1 1 d . . .
H15A H 0.4009 0.0812 0.9077 0.131 Uiso 1 1 calc R . .
H15B H 0.4117 -0.0073 0.7934 0.131 Uiso 1 1 calc R . .
H15C H 0.3777 0.1170 0.8158 0.131 Uiso 1 1 calc R . .
C16 C 0.651(2) 0.129(2) 0.9355(15) 0.084(6) Uani 1 1 d . . .
H16A H 0.7268 0.2018 0.9711 0.126 Uiso 1 1 calc R . .
H16B H 0.6720 0.0552 0.8922 0.126 Uiso 1 1 calc R . .
H16C H 0.6053 0.1123 0.9864 0.126 Uiso 1 1 calc R . .
C17 C 0.8186(15) 0.6202(16) 0.5877(14) 0.056(4) Uani 1 1 d . . .
H17 H 0.7872 0.6063 0.6430 0.067 Uiso 1 1 calc R . .
C18 C 0.8604(16) 0.7511(16) 0.6004(13) 0.059(4) Uani 1 1 d . . .
H18 H 0.8537 0.8191 0.6598 0.071 Uiso 1 1 calc R . .
C19 C 0.9101(16) 0.7681(17) 0.5201(13) 0.065(5) Uani 1 1 d . . .
H19 H 0.9356 0.8495 0.5220 0.079 Uiso 1 1 calc R . .
C20 C 0.9238(15) 0.6594(15) 0.4305(13) 0.055(4) Uani 1 1 d . . .
C21 C 0.8825(15) 0.5415(15) 0.4283(13) 0.056(4) Uani 1 1 d . . .
C22 C 0.8854(15) 0.4257(17) 0.3429(13) 0.056(4) Uani 1 1 d . . .
C23 C 0.9398(15) 0.4456(16) 0.2580(13) 0.055(4) Uani 1 1 d . . .
C24 C 0.9465(15) 0.3249(16) 0.1777(14) 0.061(4) Uani 1 1 d . . .
H24 H 0.9823 0.3273 0.1203 0.073 Uiso 1 1 calc R . .
C25 C 0.9031(16) 0.2067(18) 0.1811(14) 0.068(5) Uani 1 1 d . . .
H25 H 0.9054 0.1319 0.1260 0.082 Uiso 1 1 calc R . .
C26 C 0.8547(14) 0.2044(15) 0.2724(12) 0.051(4) Uani 1 1 d . . .
H26 H 0.8313 0.1280 0.2791 0.062 Uiso 1 1 calc R . .
C27 C 0.9765(16) 0.6674(18) 0.3366(14) 0.063(5) Uani 1 1 d . . .
H27 H 1.0017 0.7463 0.3341 0.076 Uiso 1 1 calc R . .
C28 C 0.9877(16) 0.5694(16) 0.2603(13) 0.056(4) Uani 1 1 d . . .
H28 H 1.0270 0.5791 0.2065 0.067 Uiso 1 1 calc R . .
O6' O 0.018(8) 0.233(7) 0.910(10) 0.14(3) Uani 0.5(2) 1 d P A 2
O8' O -0.110(13) 0.096(9) 0.750(8) 0.12(3) Uani 0.5(2) 1 d P A 2
O7' O 0.097(9) 0.103(12) 0.780(9) 0.14(2) Uani 0.5(2) 1 d P A 2
O5' O -0.054(8) 0.012(10) 0.855(10) 0.12(3) Uani 0.5(2) 1 d P A 2

loop_
_atom_site_aniso_label
_atom_site_aniso_U_11
_atom_site_aniso_U_22
_atom_site_aniso_U_33
_atom_site_aniso_U_23
_atom_site_aniso_U_13
_atom_site_aniso_U_12
Cu1 0.0603(13) 0.0492(12) 0.0475(11) 0.0207(10) 0.0120(9) 0.0143(10)
Cu2 0.0627(13) 0.0437(11) 0.0519(11) 0.0211(10) 0.0134(9) 0.0188(10)
Br1 0.0734(12) 0.0469(10) 0.0652(11) 0.0142(9) 0.0041(9) 0.0250(9)
Cl1 0.094(5) 0.056(3) 0.090(4) 0.025(3) 0.019(3) 0.026(3)
N1 0.062(9) 0.050(8) 0.051(7) 0.023(7) 0.004(6) 0.017(7)
N2 0.056(8) 0.055(8) 0.049(7) 0.014(7) 0.011(6) 0.024(7)
N3 0.057(9) 0.061(9) 0.055(8) 0.018(7) 0.010(7) 0.013(7)
N4 0.052(8) 0.051(8) 0.059(8) 0.024(8) 0.005(6) 0.014(7)
N5 0.051(8) 0.051(8) 0.056(8) 0.021(7) 0.006(6) 0.019(7)
O1 0.075(8) 0.057(8) 0.058(7) 0.016(7) 0.013(6) 0.010(7)
O2 0.058(7) 0.059(7) 0.066(7) 0.030(6) 0.021(6) 0.011(6)
O3 0.068(7) 0.049(6) 0.052(6) 0.022(6) 0.010(5) 0.023(6)
O4 0.066(7) 0.051(6) 0.050(6) 0.023(6) 0.007(5) 0.027(6)
O5 0.12(6) 0.07(5) 0.16(6) 0.02(4) 0.02(5) 0.01(4)
O6 0.11(4) 0.07(3) 0.15(7) 0.04(4) 0.01(4) 0.02(2)
O7 0.13(5) 0.10(7) 0.15(6) 0.04(6) 0.00(5) 0.00(5)
O8 0.11(4) 0.08(4) 0.15(7) 0.04(3) 0.02(4) 0.01(3)
C1 0.058(10) 0.055(10) 0.055(10) 0.026(9) 0.016(8) 0.016(9)
C2 0.050(9) 0.056(10) 0.043(8) 0.022(8) 0.014(7) 0.019(8)
C3 0.056(10) 0.050(10) 0.051(9) 0.020(8) 0.004(8) 0.024(8)
C4 0.057(10) 0.046(10) 0.060(10) 0.026(9) 0.011(8) 0.020(8)
C5 0.059(10) 0.054(10) 0.053(9) 0.025(9) 0.012(8) 0.019(8)
C6 0.056(10) 0.044(9) 0.049(8) 0.024(8) 0.010(7) 0.021(8)
C7 0.057(10) 0.048(10) 0.062(10) 0.026(9) 0.008(8) 0.011(8)
C8 0.056(10) 0.057(10) 0.050(9) 0.025(9) 0.008(8) 0.026(8)
C9 0.054(10) 0.049(9) 0.047(9) 0.022(8) 0.009(7) 0.019(8)
C10 0.060(11) 0.054(10) 0.048(9) 0.015(8) 0.003(8) 0.021(9)
C11 0.057(11) 0.059(11) 0.051(9) 0.013(9) 0.016(8) 0.023(9)
C12 0.059(11) 0.060(11) 0.063(10) 0.009(9) 0.007(8) 0.028(9)
C13 0.076(13) 0.059(12) 0.071(12) 0.005(10) 0.015(10) 0.002(10)
C14 0.073(14) 0.081(14) 0.063(11) 0.026(11) -0.006(10) -0.004(11)
C15 0.068(13) 0.074(13) 0.078(13) 0.021(11) 0.020(10) -0.015(11)
C16 0.085(14) 0.081(14) 0.068(12) 0.020(11) 0.030(11) 0.021(12)
C17 0.058(11) 0.047(10) 0.068(11) 0.031(10) 0.007(8) 0.015(8)
C18 0.063(11) 0.041(9) 0.060(10) 0.013(9) 0.007(8) 0.015(8)
C19 0.065(11) 0.051(10) 0.070(12) 0.025(10) 0.007(9) 0.010(9)
C20 0.056(10) 0.046(10) 0.066(10) 0.032(9) 0.002(8) 0.012(8)
C21 0.057(10) 0.045(9) 0.065(10) 0.029(9) 0.006(8) 0.008(8)
C22 0.053(10) 0.058(11) 0.061(10) 0.030(9) 0.004(8) 0.020(9)
C23 0.055(10) 0.052(10) 0.065(10) 0.032(9) 0.007(8) 0.017(8)
C24 0.053(10) 0.057(11) 0.067(10) 0.024(10) 0.015(8) 0.015(9)
C25 0.059(11) 0.063(12) 0.064(11) 0.011(10) 0.014(9) 0.019(10)
C26 0.052(9) 0.042(9) 0.064(10) 0.028(9) 0.010(8) 0.015(8)
C27 0.060(11) 0.057(11) 0.071(11) 0.029(10) 0.002(9) 0.016(9)
C28 0.063(11) 0.052(10) 0.059(10) 0.032(9) 0.011(8) 0.018(9)
O6' 0.13(4) 0.09(3) 0.15(6) 0.02(4) 0.00(4) 0.01(3)
O8' 0.13(7) 0.10(4) 0.14(5) 0.07(3) -0.01(4) 0.03(4)
O7' 0.12(5) 0.09(5) 0.16(5) 0.03(5) 0.03(4) -0.01(4)
O5' 0.12(4) 0.07(4) 0.13(6) 0.05(4) 0.02(3) -0.02(3)

loop_
_atom_type_symbol
_atom_type_description
_atom_type_scat_dispersion_real
_atom_type_scat_dispersion_imag
_atom_type_scat_source
C C 0.0033 0.0016 'International Tables Vol C Tables 4.2.6.8 and 6.1.1.4'
H H 0.0000 0.0000 'International Tables Vol C Tables 4.2.6.8 and 6.1.1.4'
N N 0.0061 0.0033 'International Tables Vol C Tables 4.2.6.8 and 6.1.1.4'
O O 0.0106 0.0060 'International Tables Vol C Tables 4.2.6.8 and 6.1.1.4'
Cl Cl 0.1484 0.1585 'International Tables Vol C Tables 4.2.6.8 and 6.1.1.4'
Br Br -0.2901 2.4595 'International Tables Vol C Tables 4.2.6.8 and 6.1.1.4'
Cu Cu 0.3201 1.2651 'International Tables Vol C Tables 4.2.6.8 and 6.1.1.4'

loop_
_geom_angle_atom_site_label_1
_geom_angle_atom_site_label_2
_geom_angle_atom_site_label_3
_geom_angle
_geom_angle_site_symmetry_1
_geom_angle_site_symmetry_3
_geom_angle_publ_flag
O1 Cu1 N2 174.4(5) . . ?
O1 Cu1 N1 90.3(5) . . ?
N2 Cu1 N1 84.8(5) . . ?
O1 Cu1 N3 88.6(5) . . ?
N2 Cu1 N3 95.9(5) . . ?
N1 Cu1 N3 172.3(6) . . ?
O4 Cu2 O3 84.7(4) . . ?
O4 Cu2 N5 165.4(5) . . ?
O3 Cu2 N5 99.3(5) . . ?
O4 Cu2 N4 90.0(5) . . ?
O3 Cu2 N4 170.1(5) . . ?
N5 Cu2 N4 83.9(5) . . ?
O4 Cu2 O2 100.2(4) . 2_656 ?
O3 Cu2 O2 90.6(4) . 2_656 ?
N5 Cu2 O2 93.8(4) . 2_656 ?
N4 Cu2 O2 98.6(5) . 2_656 ?
O6 Cl1 O5 110(3) . . ?
O6 Cl1 O6' 37(3) . . ?
O5 Cl1 O6' 138(4) . . ?
O6 Cl1 O7' 85(3) . . ?
O5 Cl1 O7' 29(2) . . ?
O6' Cl1 O7' 109(3) . . ?
O6 Cl1 O8' 93(4) . . ?
O5 Cl1 O8' 95(5) . . ?
O6' Cl1 O8' 109(5) . . ?
O7' Cl1 O8' 111(5) . . ?
O6 Cl1 O7 113(3) . . ?
O5 Cl1 O7 109(5) . . ?
O6' Cl1 O7 79(3) . . ?
O7' Cl1 O7 109(4) . . ?
O8' Cl1 O7 133(4) . . ?
O6 Cl1 O5' 147(3) . . ?
O5 Cl1 O5' 93(4) . . ?
O6' Cl1 O5' 111(4) . . ?
O7' Cl1 O5' 109(4) . . ?
O8' Cl1 O5' 108(3) . . ?
O7 Cl1 O5' 35(3) . . ?
O6 Cl1 O8 110(5) . . ?
O5 Cl1 O8 109(6) . . ?
O6' Cl1 O8 109(5) . . ?
O7' Cl1 O8 133(5) . . ?
O8' Cl1 O8 28(4) . . ?
O7 Cl1 O8 105(4) . . ?
O5' Cl1 O8 82(4) . . ?
C8 N1 C3 122.9(13) . . ?
C8 N1 Cu1 110.6(10) . . ?
C3 N1 Cu1 126.2(11) . . ?
C9 N2 C10 114.8(14) . . ?
C9 N2 Cu1 113.1(10) . . ?
C10 N2 Cu1 131.2(10) . . ?
C12 N3 C16 108.6(13) . . ?
C12 N3 C15 105.6(13) . . ?
C16 N3 C15 113.2(15) . . ?
C12 N3 Cu1 116.2(11) . . ?
C16 N3 Cu1 106.5(10) . . ?
C15 N3 Cu1 107.0(10) . . ?
C17 N4 C21 119.6(14) . . ?
C17 N4 Cu2 129.9(12) . . ?
C21 N4 Cu2 110.2(10) . . ?
C26 N5 C22 119.4(14) . . ?
C26 N5 Cu2 130.1(11) . . ?
C22 N5 Cu2 110.5(10) . . ?
C1 O1 Cu1 127.8(11) . . ?
C1 O2 Cu2 120.5(11) . 2_656 ?
C8 O3 Cu2 113.3(10) . . ?
C9 O4 Cu2 111.3(9) . . ?
O1 C1 O2 120.7(15) . . ?
O1 C1 C2 120.5(14) . . ?
O2 C1 C2 117.9(14) . . ?
C7 C2 C3 123.4(14) . . ?
C7 C2 C1 113.9(14) . . ?
C3 C2 C1 122.6(14) . . ?
N1 C3 C4 125.5(15) . . ?
N1 C3 C2 120.5(14) . . ?
C4 C3 C2 113.9(14) . . ?
C5 C4 C3 125.4(16) . . ?
C5 C4 H4 117.3 . . ?
C3 C4 H4 117.3 . . ?
C4 C5 C6 119.3(15) . . ?
C4 C5 H5 120.4 . . ?
C6 C5 H5 120.4 . . ?
C7 C6 C5 118.9(14) . . ?
C7 C6 Br1 119.1(12) . . ?
C5 C6 Br1 122.0(11) . . ?
C2 C7 C6 119.1(15) . . ?
C2 C7 H7 120.5 . . ?
C6 C7 H7 120.5 . . ?
O3 C8 N1 131.5(15) . . ?
O3 C8 C9 115.6(14) . . ?
N1 C8 C9 112.5(13) . . ?
N2 C9 O4 126.7(14) . . ?
N2 C9 C8 118.1(14) . . ?
O4 C9 C8 115.1(13) . . ?
N2 C10 C11 110.5(13) . . ?
N2 C10 H10A 109.6 . . ?
C11 C10 H10A 109.6 . . ?
N2 C10 H10B 109.6 . . ?
C11 C10 H10B 109.6 . . ?
H10A C10 H10B 108.1 . . ?
C14 C11 C13 106.0(15) . . ?
C14 C11 C12 117.4(16) . . ?
C13 C11 C12 106.4(14) . . ?
C14 C11 C10 110.2(14) . . ?
C13 C11 C10 105.7(15) . . ?
C12 C11 C10 110.3(14) . . ?
N3 C12 C11 120.7(13) . . ?
N3 C12 H12A 107.2 . . ?
C11 C12 H12A 107.2 . . ?
N3 C12 H12B 107.2 . . ?
C11 C12 H12B 107.2 . . ?
H12A C12 H12B 106.8 . . ?
C11 C13 H13A 109.5 . . ?
C11 C13 H13B 109.5 . . ?
H13A C13 H13B 109.5 . . ?
C11 C13 H13C 109.5 . . ?
H13A C13 H13C 109.5 . . ?
H13B C13 H13C 109.5 . . ?
C11 C14 H14A 109.5 . . ?
C11 C14 H14B 109.5 . . ?
H14A C14 H14B 109.5 . . ?
C11 C14 H14C 109.5 . . ?
H14A C14 H14C 109.5 . . ?
H14B C14 H14C 109.5 . . ?
N3 C15 H15A 109.5 . . ?
N3 C15 H15B 109.5 . . ?
H15A C15 H15B 109.5 . . ?
N3 C15 H15C 109.5 . . ?
H15A C15 H15C 109.5 . . ?
H15B C15 H15C 109.5 . . ?
N3 C16 H16A 109.5 . . ?
N3 C16 H16B 109.5 . . ?
H16A C16 H16B 109.5 . . ?
N3 C16 H16C 109.5 . . ?
H16A C16 H16C 109.5 . . ?
H16B C16 H16C 109.5 . . ?
N4 C17 C18 125.3(16) . . ?
N4 C17 H17 117.3 . . ?
C18 C17 H17 117.3 . . ?
C19 C18 C17 115.5(15) . . ?
C19 C18 H18 122.2 . . ?
C17 C18 H18 122.2 . . ?
C18 C19 C20 120.3(15) . . ?
C18 C19 H19 119.8 . . ?
C20 C19 H19 119.8 . . ?
C21 C20 C19 118.6(15) . . ?
C21 C20 C27 116.7(15) . . ?
C19 C20 C27 124.6(14) . . ?
C20 C21 N4 120.1(15) . . ?
C20 C21 C22 124.2(15) . . ?
N4 C21 C22 115.4(14) . . ?
N5 C22 C21 119.7(14) . . ?
N5 C22 C23 126.2(15) . . ?
C21 C22 C23 114.0(15) . . ?
C28 C23 C22 122.6(15) . . ?
C28 C23 C24 126.6(15) . . ?
C22 C23 C24 110.6(14) . . ?
C25 C24 C23 124.6(16) . . ?
C25 C24 H24 117.7 . . ?
C23 C24 H24 117.7 . . ?
C24 C25 C26 117.7(15) . . ?
C24 C25 H25 121.1 . . ?
C26 C25 H25 121.1 . . ?
N5 C26 C25 121.3(15) . . ?
N5 C26 H26 119.3 . . ?
C25 C26 H26 119.3 . . ?
C28 C27 C20 122.3(16) . . ?
C28 C27 H27 118.8 . . ?
C20 C27 H27 118.8 . . ?
C27 C28 C23 119.8(16) . . ?
C27 C28 H28 120.1 . . ?
C23 C28 H28 120.1 . . ?

loop_
_geom_bond_atom_site_label_1
_geom_bond_atom_site_label_2
_geom_bond_distance
_geom_bond_site_symmetry_2
_geom_bond_publ_flag
Cu1 O1 1.917(12) . ?
Cu1 N2 1.961(14) . ?
Cu1 N1 2.051(13) . ?
Cu1 N3 2.065(13) . ?
Cu2 O4 1.946(10) . ?
Cu2 O3 1.964(11) . ?
Cu2 N5 2.021(13) . ?
Cu2 N4 2.059(14) . ?
Cu2 O2 2.290(12) 2_656 ?
Br1 C6 1.940(15) . ?
Cl1 O6 1.40(7) . ?
Cl1 O5 1.40(9) . ?
Cl1 O6' 1.40(7) . ?
Cl1 O7' 1.40(8) . ?
Cl1 O8' 1.41(10) . ?
Cl1 O7 1.41(7) . ?
Cl1 O5' 1.41(4) . ?
Cl1 O8 1.42(11) . ?
N1 C8 1.38(2) . ?
N1 C3 1.39(2) . ?
N2 C9 1.294(19) . ?
N2 C10 1.537(19) . ?
N3 C12 1.53(2) . ?
N3 C16 1.54(3) . ?
N3 C15 1.56(2) . ?
N4 C17 1.253(19) . ?
N4 C21 1.41(2) . ?
N5 C26 1.351(19) . ?
N5 C22 1.37(2) . ?
O1 C1 1.274(19) . ?
O2 C1 1.285(19) . ?
O2 Cu2 2.290(12) 2_656 ?
O3 C8 1.224(18) . ?
O4 C9 1.295(18) . ?
C1 C2 1.53(2) . ?
C2 C7 1.35(2) . ?
C2 C3 1.43(2) . ?
C3 C4 1.40(2) . ?
C4 C5 1.32(2) . ?
C4 H4 0.9300 . ?
C5 C6 1.42(2) . ?
C5 H5 0.9300 . ?
C6 C7 1.41(2) . ?
C7 H7 0.9300 . ?
C8 C9 1.56(2) . ?
C10 C11 1.57(2) . ?
C10 H10A 0.9700 . ?
C10 H10B 0.9700 . ?
C11 C14 1.50(3) . ?
C11 C13 1.52(2) . ?
C11 C12 1.55(2) . ?
C12 H12A 0.9700 . ?
C12 H12B 0.9700 . ?
C13 H13A 0.9600 . ?
C13 H13B 0.9600 . ?
C13 H13C 0.9600 . ?
C14 H14A 0.9600 . ?
C14 H14B 0.9600 . ?
C14 H14C 0.9600 . ?
C15 H15A 0.9600 . ?
C15 H15B 0.9600 . ?
C15 H15C 0.9600 . ?
C16 H16A 0.9600 . ?
C16 H16B 0.9600 . ?
C16 H16C 0.9600 . ?
C17 C18 1.45(2) . ?
C17 H17 0.9300 . ?
C18 C19 1.35(2) . ?
C18 H18 0.9300 . ?
C19 C20 1.46(2) . ?
C19 H19 0.9300 . ?
C20 C21 1.35(2) . ?
C20 C27 1.51(2) . ?
C21 C22 1.44(2) . ?
C22 C23 1.45(2) . ?
C23 C28 1.42(2) . ?
C23 C24 1.46(2) . ?
C24 C25 1.39(2) . ?
C24 H24 0.9300 . ?
C25 C26 1.43(2) . ?
C25 H25 0.9300 . ?
C26 H26 0.9300 . ?
C27 C28 1.28(2) . ?
C27 H27 0.9300 . ?
C28 H28 0.9300 . ?

loop_
_geom_torsion_atom_site_label_1
_geom_torsion_atom_site_label_2
_geom_torsion_atom_site_label_3
_geom_torsion_atom_site_label_4
_geom_torsion
_geom_torsion_site_symmetry_1
_geom_torsion_site_symmetry_2
_geom_torsion_site_symmetry_3
_geom_torsion_site_symmetry_4
_geom_torsion_publ_flag
O1 Cu1 N1 C8 177.7(11) . . . . ?
N2 Cu1 N1 C8 0.4(10) . . . . ?
N3 Cu1 N1 C8 96(4) . . . . ?
O1 Cu1 N1 C3 -8.7(13) . . . . ?
N2 Cu1 N1 C3 174.0(13) . . . . ?
N3 Cu1 N1 C3 -90(4) . . . . ?
O1 Cu1 N2 C9 -23(6) . . . . ?
N1 Cu1 N2 C9 5.8(11) . . . . ?
N3 Cu1 N2 C9 -166.5(11) . . . . ?
O1 Cu1 N2 C10 145(5) . . . . ?
N1 Cu1 N2 C10 174.1(13) . . . . ?
N3 Cu1 N2 C10 1.8(14) . . . . ?
O1 Cu1 N3 C12 -173.2(11) . . . . ?
N2 Cu1 N3 C12 3.4(12) . . . . ?
N1 Cu1 N3 C12 -91(4) . . . . ?
O1 Cu1 N3 C16 65.7(11) . . . . ?
N2 Cu1 N3 C16 -117.6(11) . . . . ?
N1 Cu1 N3 C16 148(4) . . . . ?
O1 Cu1 N3 C15 -55.6(13) . . . . ?
N2 Cu1 N3 C15 121.0(13) . . . . ?
N1 Cu1 N3 C15 26(5) . . . . ?
O4 Cu2 N4 C17 -6.3(15) . . . . ?
O3 Cu2 N4 C17 -64(3) . . . . ?
N5 Cu2 N4 C17 -173.1(15) . . . . ?
O2 Cu2 N4 C17 94.0(15) 2_656 . . . ?
O4 Cu2 N4 C21 166.4(10) . . . . ?
O3 Cu2 N4 C21 109(3) . . . . ?
N5 Cu2 N4 C21 -0.4(10) . . . . ?
O2 Cu2 N4 C21 -93.3(10) 2_656 . . . ?
O4 Cu2 N5 C26 113(2) . . . . ?
O3 Cu2 N5 C26 7.4(14) . . . . ?
N4 Cu2 N5 C26 178.0(14) . . . . ?
O2 Cu2 N5 C26 -83.8(13) 2_656 . . . ?
O4 Cu2 N5 C22 -68(2) . . . . ?
O3 Cu2 N5 C22 -173.5(10) . . . . ?
N4 Cu2 N5 C22 -3.0(10) . . . . ?
O2 Cu2 N5 C22 95.2(10) 2_656 . . . ?
N2 Cu1 O1 C1 5(6) . . . . ?
N1 Cu1 O1 C1 -24.5(14) . . . . ?
N3 Cu1 O1 C1 148.0(14) . . . . ?
O4 Cu2 O3 C8 2.2(11) . . . . ?
N5 Cu2 O3 C8 168.1(11) . . . . ?
N4 Cu2 O3 C8 60(3) . . . . ?
O2 Cu2 O3 C8 -98.0(11) 2_656 . . . ?
O3 Cu2 O4 C9 -2.2(10) . . . . ?
N5 Cu2 O4 C9 -109(2) . . . . ?
N4 Cu2 O4 C9 -173.9(10) . . . . ?
O2 Cu2 O4 C9 87.4(10) 2_656 . . . ?
Cu1 O1 C1 O2 -147.9(13) . . . . ?
Cu1 O1 C1 C2 43(2) . . . . ?
Cu2 O2 C1 O1 112.4(16) 2_656 . . . ?
Cu2 O2 C1 C2 -77.9(17) 2_656 . . . ?
O1 C1 C2 C7 152.5(16) . . . . ?
O2 C1 C2 C7 -17(2) . . . . ?
O1 C1 C2 C3 -25(2) . . . . ?
O2 C1 C2 C3 165.2(16) . . . . ?
C8 N1 C3 C4 10(2) . . . . ?
Cu1 N1 C3 C4 -163.0(12) . . . . ?
C8 N1 C3 C2 -164.8(14) . . . . ?
Cu1 N1 C3 C2 22(2) . . . . ?
C7 C2 C3 N1 174.7(15) . . . . ?
C1 C2 C3 N1 -8(2) . . . . ?
C7 C2 C3 C4 -1(2) . . . . ?
C1 C2 C3 C4 176.8(14) . . . . ?
N1 C3 C4 C5 -176.5(16) . . . . ?
C2 C3 C4 C5 -2(2) . . . . ?
C3 C4 C5 C6 1(3) . . . . ?
C4 C5 C6 C7 1(2) . . . . ?
C4 C5 C6 Br1 179.3(12) . . . . ?
C3 C2 C7 C6 3(2) . . . . ?
C1 C2 C7 C6 -175.0(14) . . . . ?
C5 C6 C7 C2 -3(2) . . . . ?
Br1 C6 C7 C2 178.7(12) . . . . ?
Cu2 O3 C8 N1 170.0(14) . . . . ?
Cu2 O3 C8 C9 -1.6(17) . . . . ?
C3 N1 C8 O3 9(3) . . . . ?
Cu1 N1 C8 O3 -177.4(15) . . . . ?
C3 N1 C8 C9 -179.3(13) . . . . ?
Cu1 N1 C8 C9 -5.5(16) . . . . ?
C10 N2 C9 O4 4(2) . . . . ?
Cu1 N2 C9 O4 174.6(12) . . . . ?
C10 N2 C9 C8 179.1(13) . . . . ?
Cu1 N2 C9 C8 -10.6(17) . . . . ?
Cu2 O4 C9 N2 176.9(13) . . . . ?
Cu2 O4 C9 C8 2.0(16) . . . . ?
O3 C8 C9 N2 -175.7(14) . . . . ?
N1 C8 C9 N2 11(2) . . . . ?
O3 C8 C9 O4 0(2) . . . . ?
N1 C8 C9 O4 -173.5(12) . . . . ?
C9 N2 C10 C11 -166.6(13) . . . . ?
Cu1 N2 C10 C11 25.3(19) . . . . ?
N2 C10 C11 C14 72.4(18) . . . . ?
N2 C10 C11 C13 -173.4(14) . . . . ?
N2 C10 C11 C12 -58.8(17) . . . . ?
C16 N3 C12 C11 80.1(19) . . . . ?
C15 N3 C12 C11 -158.2(16) . . . . ?
Cu1 N3 C12 C11 -39.8(19) . . . . ?
C14 C11 C12 N3 -55(2) . . . . ?
C13 C11 C12 N3 -173.1(15) . . . . ?
C10 C11 C12 N3 73(2) . . . . ?
C21 N4 C17 C18 8(2) . . . . ?
Cu2 N4 C17 C18 -179.7(12) . . . . ?
N4 C17 C18 C19 -3(3) . . . . ?
C17 C18 C19 C20 -3(2) . . . . ?
C18 C19 C20 C21 2(2) . . . . ?
C18 C19 C20 C27 179.3(16) . . . . ?
C19 C20 C21 N4 4(2) . . . . ?
C27 C20 C21 N4 -174.0(14) . . . . ?
C19 C20 C21 C22 177.2(15) . . . . ?
C27 C20 C21 C22 0(2) . . . . ?
C17 N4 C21 C20 -9(2) . . . . ?
Cu2 N4 C21 C20 177.8(13) . . . . ?
C17 N4 C21 C22 177.3(15) . . . . ?
Cu2 N4 C21 C22 3.7(17) . . . . ?
C26 N5 C22 C21 -174.7(14) . . . . ?
Cu2 N5 C22 C21 6.2(18) . . . . ?
C26 N5 C22 C23 3(2) . . . . ?
Cu2 N5 C22 C23 -176.2(13) . . . . ?
C20 C21 C22 N5 179.3(15) . . . . ?
N4 C21 C22 N5 -7(2) . . . . ?
C20 C21 C22 C23 1(2) . . . . ?
N4 C21 C22 C23 175.2(13) . . . . ?
N5 C22 C23 C28 -176.9(15) . . . . ?
C21 C22 C23 C28 1(2) . . . . ?
N5 C22 C23 C24 -1(2) . . . . ?
C21 C22 C23 C24 176.4(14) . . . . ?
C28 C23 C24 C25 177.1(16) . . . . ?
C22 C23 C24 C25 2(2) . . . . ?
C23 C24 C25 C26 -4(3) . . . . ?
C22 N5 C26 C25 -5(2) . . . . ?
Cu2 N5 C26 C25 174.2(11) . . . . ?
C24 C25 C26 N5 5(2) . . . . ?
C21 C20 C27 C28 -3(2) . . . . ?
C19 C20 C27 C28 179.3(17) . . . . ?
C20 C27 C28 C23 5(3) . . . . ?
C22 C23 C28 C27 -4(3) . . . . ?
C24 C23 C28 C27 -179.1(16) . . . . ?
